data_2200770
loop_
_publ_author_name
'Guido Kickelbick'

_publ_section_title
;
 The unexpected fixation of CO~2~ employing a Cu^I^Br(bpy)~2~ complex
;
_journal_issue 10
_journal_name_full 'Acta Crystallographica Section E'
_journal_page_first m475
_journal_page_last m477
_journal_paper_doi 10.1107/S1600536801015276
_journal_volume 57
_journal_year 2001
_chemical_formula_iupac '[Cu2 (C10 H8 N2)4 (C O3)] Br2, 2CH3 CN, H2 O'
_chemical_formula_moiety '(C40 H32 Cu2 N8 CO3 2+),2(Br 1-),2(H3CCN),H2 O'
_chemical_formula_sum 'C45 H38 Br2 Cu2 N10 O4'
_chemical_formula_weight 1071.77
_chemical_name_systematic
;
?
;
_space_group_IT_number 14
_symmetry_cell_setting monoclinic
_symmetry_space_group_name_Hall '-P 2ybc'
_symmetry_space_group_name_H-M 'P 1 21/c 1'
_audit_creation_method SHELXL-97
_cell_angle_alpha 90.00
_cell_angle_beta 94.3470(10)
_cell_angle_gamma 90.00
_cell_formula_units_Z 4
_cell_length_a 11.0977(2)
_cell_length_b 23.7744(2)
_cell_length_c 17.10240(10)
_cell_measurement_reflns_used 5127
_cell_measurement_temperature 293(2)
_cell_measurement_theta_max 24.32
_cell_measurement_theta_min 2.28
_cell_volume 4499.34(9)
_computing_cell_refinement 'SAINT (Bruker, 1997)'
_computing_data_collection 'SMART (Bruker, 1997)'
_computing_data_reduction SAINT
_computing_molecular_graphics 'SHELXTL (Bruker, 1998)'
_computing_publication_material SHELXL97
_computing_structure_refinement 'SHELXL97 (Sheldrick, 1997)'
_computing_structure_solution 'SHELXS97 (Sheldrick, 1997)'
_diffrn_ambient_temperature 293(2)
_diffrn_measured_fraction_theta_full .995
_diffrn_measured_fraction_theta_max .995
_diffrn_measurement_device_type 'Siemens SMART diffractometer with CCD area detector'
_diffrn_measurement_method \w
_diffrn_radiation_monochromator graphite
_diffrn_radiation_source 'fine-focus sealed tube'
_diffrn_radiation_type MoK\a
_diffrn_radiation_wavelength .71073
_diffrn_reflns_av_R_equivalents .149
_diffrn_reflns_av_sigmaI/netI .0310
_diffrn_reflns_limit_h_max 11
_diffrn_reflns_limit_h_min -11
_diffrn_reflns_limit_k_max 23
_diffrn_reflns_limit_k_min 0
_diffrn_reflns_limit_l_max 17
_diffrn_reflns_limit_l_min 0
_diffrn_reflns_number 10354
_diffrn_reflns_theta_full 20.82
_diffrn_reflns_theta_max 20.82
_diffrn_reflns_theta_min 1.84
_diffrn_standards_decay_% none
_exptl_absorpt_coefficient_mu 2.776
_exptl_absorpt_correction_T_max .6972
_exptl_absorpt_correction_T_min .6650
_exptl_absorpt_correction_type multi-scan
_exptl_absorpt_process_details '(SADABS; Sheldrick, 1996)'
_exptl_crystal_colour green
_exptl_crystal_density_diffrn 1.579
_exptl_crystal_density_method 'not measured'
_exptl_crystal_description irregular
_exptl_crystal_F_000 2152
_exptl_crystal_size_max .16
_exptl_crystal_size_mid .14
_exptl_crystal_size_min .14
_refine_diff_density_max 1.020
_refine_diff_density_min -.559
_refine_ls_extinction_coef .00015(6)
_refine_ls_extinction_method SHELXL97
_refine_ls_goodness_of_fit_ref 1.173
_refine_ls_hydrogen_treatment mixed
_refine_ls_matrix_type full
_refine_ls_number_parameters 569
_refine_ls_number_reflns 4681
_refine_ls_number_restraints 0
_refine_ls_restrained_S_all 1.173
_refine_ls_R_factor_all .0577
_refine_ls_R_factor_gt .0473
_refine_ls_shift/su_max .001
_refine_ls_shift/su_mean .000
_refine_ls_structure_factor_coef Fsqd
_refine_ls_weighting_details 'calc w = 1/[\s^2^(Fo^2^)+(0.0245P)^2^+20.6621P] where P = (Fo^2^+2Fc^2^)/3'
_refine_ls_weighting_scheme calc
_refine_ls_wR_factor_ref .1098
_reflns_number_gt 4013
_reflns_number_total 4681
_reflns_threshold_expression I>2\s(I)
_cod_data_source_file wn6050.cif
_cod_data_source_block I
_cod_depositor_comments
;
The following automatic conversions were performed:
'_geom_bond_publ_flag' value 'Y' changed to 'y' according to
'/home/saulius/struct/CIF-dictionaries/cif_core.dic' dictionary named
'cif_core.dic' version 2.4.1 from 2010-06-29 (7 times).

Automatic conversion script
Id: cif_fix_enum 1527 2010-12-29 10:47:43Z saulius 

The following automatic conversions were performed:

'_geom_bond_publ_flag' value 'Y' changed to 'y' according to
/home/saulius/struct/CIF-dictionaries/cif_core.dic dictionary named
'cif_core.dic' version 2.4.1 from 2010-06-29 (7
times).

'_geom_angle_publ_flag' value 'Y' changed to 'y' according
to /home/saulius/struct/CIF-dictionaries/cif_core.dic dictionary
named 'cif_core.dic' version 2.4.1 from 2010-06-29 (23 times).

Automatic conversion script
Id: cif_fix_values 1715 2011-07-08 13:25:40Z adriana 
;
_cod_original_sg_symbol_H-M 'P 21/c'
_cod_database_code 2200770
_cod_database_fobs_code 2200770

loop_
_symmetry_equiv_pos_as_xyz
'x, y, z'
'-x, y+1/2, -z+1/2'
'-x, -y, -z'
'x, -y-1/2, z-1/2'

loop_
_atom_site_label
_atom_site_fract_x
_atom_site_fract_y
_atom_site_fract_z
_atom_site_U_iso_or_equiv
_atom_site_adp_type
_atom_site_calc_flag
_atom_site_refinement_flags
_atom_site_occupancy
_atom_site_disorder_assembly
_atom_site_disorder_group
_atom_site_type_symbol
Cu1 .84485(7) .81670(3) .43039(4) .0327(3) Uani d . 1 . . Cu
N1 .8511(5) .8820(2) .3537(3) .0373(15) Uani d . 1 . . N
Br1 .07263(10) .43466(4) .62217(5) .0731(3) Uani d . 1 . . Br
Cu2 .50038(7) .70377(3) .26131(4) .0301(2) Uani d . 1 . . Cu
Br2 .42833(8) .95427(3) .28040(5) .0572(3) Uani d . 1 . . Br
C2 .7538(7) .9085(3) .3216(4) .045(2) Uani d . 1 . . C
H2A .6785 .8965 .3354 .054 Uiso calc R 1 . . H
C3 .7570(8) .9527(3) .2692(4) .057(2) Uani d . 1 . . C
H3A .6869 .9698 .2476 .068 Uiso calc R 1 . . H
C4 .8708(9) .9700(4) .2508(5) .058(2) Uani d . 1 . . C
H4A .8781 1.0001 .2167 .069 Uiso calc R 1 . . H
C5 .9723(8) .9434(3) .2822(4) .050(2) Uani d . 1 . . C
H5A 1.0482 .9548 .2689 .060 Uiso calc R 1 . . H
C6 .9611(7) .8986(3) .3347(4) .0391(19) Uani d . 1 . . C
C7 1.0651(6) .8670(3) .3699(4) .0398(19) Uani d . 1 . . C
C8 1.1848(7) .8767(4) .3530(5) .055(2) Uani d . 1 . . C
H8A 1.2029 .9054 .3190 .066 Uiso calc R 1 . . H
C9 1.2747(8) .8437(4) .3868(5) .065(3) Uani d . 1 . . C
H9A 1.3541 .8491 .3746 .078 Uiso calc R 1 . . H
C10 1.2479(7) .8021(4) .4390(5) .062(2) Uani d . 1 . . C
H10A 1.3082 .7795 .4630 .074 Uiso calc R 1 . . H
C11 1.1276(7) .7952(4) .4544(5) .052(2) Uani d . 1 . . C
H11A 1.1084 .7675 .4898 .062 Uiso calc R 1 . . H
N12 1.0396(5) .8262(3) .4212(3) .0408(15) Uani d . 1 . . N
N13 .8303(5) .8658(2) .5267(3) .0359(14) Uani d . 1 . . N
C14 .8255(7) .9219(3) .5293(4) .049(2) Uani d . 1 . . C
H14A .8327 .9418 .4831 .059 Uiso calc R 1 . . H
C15 .8104(8) .9519(3) .5972(5) .061(2) Uani d . 1 . . C
H15A .8065 .9910 .5965 .073 Uiso calc R 1 . . H
C16 .8015(8) .9228(3) .6649(5) .057(2) Uani d . 1 . . C
H16A .7904 .9417 .7113 .068 Uiso calc R 1 . . H
C17 .8091(6) .8647(3) .6641(4) .0412(19) Uani d . 1 . . C
H17A .8043 .8445 .7103 .049 Uiso calc R 1 . . H
C18 .8238(6) .8370(3) .5948(4) .0324(17) Uani d . 1 . . C
C19 .8327(6) .7752(3) .5868(4) .0312(17) Uani d . 1 . . C
C20 .8314(6) .7380(3) .6490(4) .0377(18) Uani d . 1 . . C
H20A .8229 .7512 .6995 .045 Uiso calc R 1 . . H
C21 .8426(7) .6817(3) .6355(4) .045(2) Uani d . 1 . . C
H21A .8418 .6563 .6769 .054 Uiso calc R 1 . . H
C22 .8550(7) .6626(3) .5608(4) .046(2) Uani d . 1 . . C
H22A .8644 .6245 .5510 .055 Uiso calc R 1 . . H
C23 .8531(6) .7014(3) .5008(4) .0374(18) Uani d . 1 . . C
H23A .8594 .6885 .4499 .045 Uiso calc R 1 . . H
N24 .8425(4) .7565(2) .5128(3) .0301(13) Uani d . 1 . . N
N25 .3203(5) .7086(3) .2758(3) .0427(16) Uani d . 1 . . N
C26 .2440(7) .7463(4) .2430(5) .056(2) Uani d . 1 . . C
H26A .2735 .7735 .2104 .067 Uiso calc R 1 . . H
C27 .1211(8) .7467(5) .2557(6) .078(3) Uani d . 1 . . C
H27A .0692 .7734 .2320 .094 Uiso calc R 1 . . H
C28 .0797(8) .7065(5) .3042(6) .079(3) Uani d . 1 . . C
H28A -.0016 .7057 .3139 .095 Uiso calc R 1 . . H
C29 .1588(8) .6669(4) .3390(5) .068(3) Uani d . 1 . . C
H29A .1311 .6399 .3726 .081 Uiso calc R 1 . . H
C30 .2791(7) .6682(4) .3230(4) .048(2) Uani d . 1 . . C
C31 .3712(7) .6273(3) .3524(4) .042(2) Uani d . 1 . . C
C32 .3460(9) .5777(4) .3906(5) .065(3) Uani d . 1 . . C
H32A .2676 .5699 .4032 .078 Uiso calc R 1 . . H
C33 .4376(12) .5400(4) .4097(5) .074(3) Uani d . 1 . . C
H33A .4212 .5063 .4342 .089 Uiso calc R 1 . . H
C34 .5529(10) .5525(3) .3925(4) .065(3) Uani d . 1 . . C
H34A .6161 .5277 .4052 .078 Uiso calc R 1 . . H
C35 .5731(8) .6032(3) .3556(4) .0427(19) Uani d . 1 . . C
H35A .6517 .6123 .3449 .051 Uiso calc R 1 . . H
N36 .4853(5) .6390(2) .3351(3) .0349(14) Uani d . 1 . . N
N37 .4918(5) .6506(2) .1537(3) .0333(14) Uani d . 1 . . N
C38 .4829(7) .5953(3) .1462(4) .046(2) Uani d . 1 . . C
H38A .4709 .5740 .1906 .055 Uiso calc R 1 . . H
C39 .4905(8) .5678(3) .0764(5) .059(2) Uani d . 1 . . C
H39A .4811 .5289 .0732 .070 Uiso calc R 1 . . H
C40 .5124(8) .5988(3) .0113(5) .055(2) Uani d . 1 . . C
H40A .5190 .5811 -.0367 .065 Uiso calc R 1 . . H
C41 .5245(6) .6561(3) .0177(4) .0394(18) Uani d . 1 . . C
H41A .5406 .6777 -.0257 .047 Uiso calc R 1 . . H
C42 .5125(5) .6813(3) .0900(4) .0280(16) Uani d . 1 . . C
C43 .5189(5) .7434(3) .1012(4) .0291(16) Uani d . 1 . . C
C44 .5366(6) .7808(3) .0418(4) .0347(17) Uani d . 1 . . C
H44A .5459 .7678 -.0087 .042 Uiso calc R 1 . . H
C45 .5405(7) .8374(3) .0574(4) .044(2) Uani d . 1 . . C
H45A .5528 .8629 .0175 .053 Uiso calc R 1 . . H
C46 .5260(7) .8567(3) .1325(4) .046(2) Uani d . 1 . . C
H46A .5272 .8950 .1439 .055 Uiso calc R 1 . . H
C47 .5099(6) .8177(3) .1891(4) .0391(18) Uani d . 1 . . C
H47A .5013 .8301 .2399 .047 Uiso calc R 1 . . H
N48 .5059(5) .7626(2) .1750(3) .0301(13) Uani d . 1 . . N
C60 .6989(6) .7512(3) .3344(4) .0278(16) Uani d . 1 . . C
O61 .6196(4) .7778(2) .3665(3) .0395(12) Uani d . 1 . . O
O62 .8128(4) .76267(19) .3460(2) .0371(12) Uani d . 1 . . O
O63 .6725(4) .71026(18) .2849(2) .0325(11) Uani d . 1 . . O
C102 .8523(11) .1174(6) .3569(8) .142(6) Uani d . 1 . . C
H10B .9342 .1245 .3454 .171 Uiso calc R 1 . . H
H10C .8156 .1519 .3723 .171 Uiso calc R 1 . . H
H10D .8077 .1026 .3112 .171 Uiso calc R 1 . . H
C101 .8512(10) .0783(5) .4181(7) .095(4) Uani d . 1 . . C
N100 .8547(12) .0494(5) .4703(7) .137(4) Uani d . 1 . . N
N103 .2028(10) .8144(5) .0675(7) .128(4) Uani d . 1 . . N
C104 .1948(9) .8581(5) .0839(5) .065(3) Uani d . 1 . . C
C105 .1878(11) .9153(4) .1074(7) .109(4) Uani d . 1 . . C
H10E .1615 .9172 .1595 .130 Uiso calc R 1 . . H
H10F .1311 .9349 .0719 .130 Uiso calc R 1 . . H
H10G .2660 .9325 .1065 .130 Uiso calc R 1 . . H
O110 .1553(6) .4851(3) .4541(4) .0798(19) Uani d . 1 . . O

loop_
_atom_site_aniso_label
_atom_site_aniso_U_11
_atom_site_aniso_U_22
_atom_site_aniso_U_33
_atom_site_aniso_U_12
_atom_site_aniso_U_13
_atom_site_aniso_U_23
Cu1 .0362(5) .0423(5) .0193(5) -.0102(4) .0000(4) .0004(4)
N1 .040(4) .042(4) .031(3) -.014(3) .005(3) -.004(3)
Br1 .0967(8) .0682(6) .0551(6) -.0036(6) .0112(5) .0080(5)
Cu2 .0276(5) .0374(5) .0253(5) -.0016(4) .0008(4) .0045(4)
Br2 .0736(6) .0457(5) .0543(5) -.0041(4) .0187(4) -.0056(4)
C2 .053(5) .054(5) .028(4) -.009(4) .003(4) -.001(4)
C3 .073(7) .053(5) .042(5) .003(5) -.009(4) .007(4)
C4 .082(7) .054(5) .037(5) -.008(5) .005(5) .011(4)
C5 .064(6) .049(5) .037(5) -.017(5) .008(4) .000(4)
C6 .048(5) .046(5) .023(4) -.014(4) .004(4) -.003(4)
C7 .037(5) .054(5) .029(4) -.019(4) .005(4) -.005(4)
C8 .051(6) .072(6) .044(5) -.022(5) .009(4) .000(4)
C9 .042(5) .098(7) .054(6) -.015(5) .002(5) -.002(6)
C10 .040(6) .082(7) .059(6) -.008(5) -.020(4) .007(5)
C11 .043(5) .068(6) .045(5) -.015(5) .001(4) .003(4)
N12 .034(4) .051(4) .037(4) -.010(3) -.006(3) .005(3)
N13 .039(4) .037(4) .032(4) -.005(3) .003(3) -.003(3)
C14 .065(6) .048(6) .034(5) -.010(4) .003(4) .001(4)
C15 .095(7) .041(5) .046(6) -.016(5) -.002(5) -.012(5)
C16 .082(7) .055(6) .033(5) -.017(5) .008(4) -.014(4)
C17 .046(5) .051(5) .026(4) -.012(4) .000(3) .000(4)
C18 .031(4) .046(5) .021(4) -.011(3) .001(3) .001(4)
C19 .025(4) .046(5) .022(4) -.004(3) -.001(3) .002(4)
C20 .035(4) .056(5) .023(4) .000(4) .003(3) .002(4)
C21 .050(5) .048(5) .038(5) .005(4) .003(4) .017(4)
C22 .049(5) .042(5) .047(5) .005(4) .002(4) -.002(4)
C23 .042(5) .051(5) .019(4) .002(4) -.004(3) -.004(4)
N24 .026(3) .040(4) .025(4) -.004(3) .002(2) .000(3)
N25 .027(3) .064(4) .036(4) .007(3) -.003(3) -.006(3)
C26 .039(5) .079(6) .050(5) .002(5) -.003(4) -.008(5)
C27 .044(6) .120(9) .068(7) .015(6) -.005(5) -.028(7)
C28 .034(5) .145(10) .058(6) .001(7) .007(5) -.036(7)
C29 .051(6) .114(8) .040(5) -.029(6) .013(5) -.016(5)
C30 .041(5) .073(6) .031(4) -.022(5) .010(4) -.005(4)
C31 .052(5) .053(5) .022(4) -.022(4) .009(4) -.003(4)
C32 .088(7) .070(7) .037(5) -.044(6) .014(5) .000(5)
C33 .151(11) .040(6) .032(5) -.028(7) .007(6) .004(4)
C34 .121(9) .043(6) .031(5) .001(6) .015(5) .003(4)
C35 .065(6) .040(5) .024(4) .002(4) .010(4) -.002(4)
N36 .041(4) .039(4) .025(3) -.004(3) .003(3) .001(3)
N37 .039(3) .032(4) .029(4) -.003(3) -.001(3) -.005(3)
C38 .062(5) .043(5) .033(5) -.004(4) .000(4) .000(4)
C39 .094(7) .035(5) .047(6) -.007(5) .004(5) -.001(5)
C40 .079(6) .049(5) .034(5) .006(5) -.006(4) -.010(4)
C41 .049(5) .046(5) .021(4) .006(4) -.005(3) -.001(4)
C42 .024(4) .037(4) .023(4) .001(3) -.002(3) .001(3)
C43 .022(4) .039(4) .026(4) .001(3) .000(3) .001(4)
C44 .034(4) .048(5) .021(4) .002(4) -.003(3) .002(4)
C45 .056(5) .044(5) .032(5) -.001(4) .000(4) .012(4)
C46 .065(5) .030(4) .041(5) .001(4) .002(4) .004(4)
C47 .047(5) .036(5) .034(4) .002(4) .003(4) -.006(4)
N48 .034(3) .035(4) .021(3) .003(3) -.002(3) .003(3)
C60 .030(5) .037(4) .017(4) -.006(4) -.001(3) .007(3)
O61 .042(3) .050(3) .027(3) .005(3) .006(2) -.006(2)
O62 .038(3) .051(3) .022(3) -.012(2) .001(2) -.003(2)
O63 .029(3) .040(3) .028(3) -.003(2) .003(2) -.003(2)
C102 .113(10) .176(14) .132(11) -.017(10) -.026(9) .094(11)
C101 .098(9) .102(9) .085(9) .002(7) .005(7) .023(7)
N100 .210(13) .098(8) .104(9) -.002(8) .019(8) .030(7)
N103 .126(9) .095(8) .153(10) .004(7) -.061(7) -.034(8)
C104 .073(7) .061(7) .059(6) .007(6) -.014(5) -.003(5)
C105 .147(11) .078(8) .100(9) .023(8) .003(8) .008(7)
O110 .080(4) .093(5) .070(4) -.018(4) .026(3) .000(4)

loop_
_atom_type_symbol
_atom_type_description
_atom_type_scat_dispersion_real
_atom_type_scat_dispersion_imag
_atom_type_scat_source
C C .0033 .0016 'International Tables Vol C Tables 4.2.6.8 and 6.1.1.4'
H H .0000 .0000 'International Tables Vol C Tables 4.2.6.8 and 6.1.1.4'
N N .0061 .0033 'International Tables Vol C Tables 4.2.6.8 and 6.1.1.4'
Cu Cu .3201 1.2651 'International Tables Vol C Tables 4.2.6.8 and 6.1.1.4'
Br Br -.2901 2.4595 'International Tables Vol C Tables 4.2.6.8 and 6.1.1.4'
O O .0106 .0060 'International Tables Vol C Tables 4.2.6.8 and 6.1.1.4'

loop_
_geom_angle_atom_site_label_1
_geom_angle_atom_site_label_2
_geom_angle_atom_site_label_3
_geom_angle
_geom_angle_publ_flag
O62 Cu1 N24 92.2(2) y
O62 Cu1 N13 163.4(2) y
N24 Cu1 N13 80.5(2) y
O62 Cu1 N1 92.2(2) y
N24 Cu1 N1 175.5(2) y
N13 Cu1 N1 95.3(2) y
O62 Cu1 N12 98.1(2) y
N24 Cu1 N12 100.9(2) y
N13 Cu1 N12 98.0(2) y
N1 Cu1 N12 78.1(2) y
C2 N1 C6 118.8(6) ?
C2 N1 Cu1 124.1(5) ?
C6 N1 Cu1 117.1(5) ?
O63 Cu2 N36 93.4(2) y
O63 Cu2 N25 159.4(2) y
N36 Cu2 N25 80.6(2) y
O63 Cu2 N48 90.73(19) y
N36 Cu2 N48 172.3(2) y
N25 Cu2 N48 97.7(2) y
O63 Cu2 N37 101.39(19) y
N36 Cu2 N37 94.8(2) y
N25 Cu2 N37 98.7(2) y
N48 Cu2 N37 78.0(2) y
N1 C2 C3 124.5(7) ?
C2 C3 C4 116.3(8) ?
C5 C4 C3 120.6(8) ?
C4 C5 C6 119.5(8) ?
N1 C6 C5 120.2(7) ?
N1 C6 C7 116.7(6) ?
C5 C6 C7 123.0(7) ?
N12 C7 C8 120.0(7) ?
N12 C7 C6 115.9(6) ?
C8 C7 C6 124.1(7) ?
C9 C8 C7 119.6(8) ?
C8 C9 C10 120.0(8) ?
C9 C10 C11 117.7(8) ?
N12 C11 C10 122.9(8) ?
C11 N12 C7 119.8(6) ?
C11 N12 Cu1 127.9(5) ?
C7 N12 Cu1 112.1(5) ?
C14 N13 C18 118.0(6) ?
C14 N13 Cu1 127.2(5) ?
C18 N13 Cu1 114.7(4) ?
N13 C14 C15 123.5(7) ?
C16 C15 C14 118.2(8) ?
C15 C16 C17 119.5(7) ?
C18 C17 C16 119.8(7) ?
N13 C18 C17 121.0(6) ?
N13 C18 C19 114.4(6) ?
C17 C18 C19 124.6(6) ?
N24 C19 C20 120.9(6) ?
N24 C19 C18 115.1(6) ?
C20 C19 C18 124.0(6) ?
C21 C20 C19 119.4(7) ?
C20 C21 C22 119.8(7) ?
C21 C22 C23 118.5(7) ?
N24 C23 C22 122.5(6) ?
C23 N24 C19 118.9(6) ?
C23 N24 Cu1 125.8(4) ?
C19 N24 Cu1 115.3(4) ?
C26 N25 C30 119.8(7) ?
C26 N25 Cu2 125.9(5) ?
C30 N25 Cu2 114.3(5) ?
N25 C26 C27 122.5(9) ?
C28 C27 C26 117.8(10) ?
C27 C28 C29 120.2(9) ?
C30 C29 C28 119.2(9) ?
N25 C30 C29 120.5(8) ?
N25 C30 C31 114.5(6) ?
C29 C30 C31 125.0(8) ?
N36 C31 C32 120.3(8) ?
N36 C31 C30 115.3(6) ?
C32 C31 C30 124.2(8) ?
C33 C32 C31 119.5(8) ?
C34 C33 C32 119.7(8) ?
C33 C34 C35 118.3(9) ?
N36 C35 C34 122.7(8) ?
C35 N36 C31 119.5(6) ?
C35 N36 Cu2 124.6(5) ?
C31 N36 Cu2 114.9(5) ?
C38 N37 C42 118.5(6) ?
C38 N37 Cu2 129.9(5) ?
C42 N37 Cu2 111.2(4) ?
N37 C38 C39 123.3(7) ?
C38 C39 C40 118.5(7) ?
C39 C40 C41 119.4(7) ?
C40 C41 C42 118.9(7) ?
N37 C42 C41 121.4(6) ?
N37 C42 C43 116.3(6) ?
C41 C42 C43 122.4(6) ?
N48 C43 C44 120.0(6) ?
N48 C43 C42 116.4(6) ?
C44 C43 C42 123.6(6) ?
C45 C44 C43 119.6(6) ?
C44 C45 C46 120.1(7) ?
C47 C46 C45 117.7(7) ?
N48 C47 C46 123.1(7) ?
C47 N48 C43 119.5(6) ?
C47 N48 Cu2 123.1(5) ?
C43 N48 Cu2 117.0(4) ?
O61 C60 O62 122.8(6) y
O61 C60 O63 122.2(6) y
O62 C60 O63 115.1(6) y
C60 O62 Cu1 112.0(4) ?
C60 O63 Cu2 111.4(4) ?
N100 C101 C102 175.4(15) ?
N103 C104 C105 178.0(12) ?

loop_
_geom_bond_atom_site_label_1
_geom_bond_atom_site_label_2
_geom_bond_site_symmetry_2
_geom_bond_distance
_geom_bond_publ_flag
Cu1 O62 . 1.944(4) y
Cu1 N24 . 2.011(5) y
Cu1 N13 . 2.035(5) y
Cu1 N1 . 2.036(6) y
Cu1 N12 . 2.191(6) y
N1 C2 . 1.333(9) ?
N1 C6 . 1.346(9) ?
Cu2 O63 . 1.928(4) y
Cu2 N36 . 2.005(5) y
Cu2 N25 . 2.036(6) y
Cu2 N48 . 2.037(5) y
Cu2 N37 . 2.229(5) y
C2 C3 . 1.382(10) ?
C3 C4 . 1.387(11) ?
C4 C5 . 1.366(11) ?
C5 C6 . 1.404(10) ?
C6 C7 . 1.468(10) ?
C7 N12 . 1.352(9) ?
C7 C8 . 1.400(10) ?
C8 C9 . 1.362(12) ?
C9 C10 . 1.379(12) ?
C10 C11 . 1.390(11) ?
C11 N12 . 1.318(9) ?
N13 C14 . 1.335(9) ?
N13 C18 . 1.357(8) ?
C14 C15 . 1.384(10) ?
C15 C16 . 1.359(11) ?
C16 C17 . 1.383(10) ?
C17 C18 . 1.376(9) ?
C18 C19 . 1.479(10) ?
C19 N24 . 1.353(8) ?
C19 C20 . 1.385(9) ?
C20 C21 . 1.365(10) ?
C21 C22 . 1.372(10) ?
C22 C23 . 1.378(10) ?
C23 N24 . 1.333(9) ?
N25 C26 . 1.328(10) ?
N25 C30 . 1.355(9) ?
C26 C27 . 1.398(12) ?
C27 C28 . 1.366(14) ?
C28 C29 . 1.391(13) ?
C29 C30 . 1.384(11) ?
C30 C31 . 1.471(11) ?
C31 N36 . 1.351(9) ?
C31 C32 . 1.388(11) ?
C32 C33 . 1.375(13) ?
C33 C34 . 1.367(13) ?
C34 C35 . 1.385(11) ?
C35 N36 . 1.322(9) ?
N37 C38 . 1.325(9) ?
N37 C42 . 1.345(8) ?
C38 C39 . 1.369(10) ?
C39 C40 . 1.373(11) ?
C40 C41 . 1.373(10) ?
C41 C42 . 1.390(9) ?
C42 C43 . 1.490(9) ?
C43 N48 . 1.359(8) ?
C43 C44 . 1.376(9) ?
C44 C45 . 1.372(10) ?
C45 C46 . 1.385(10) ?
C46 C47 . 1.362(9) ?
C47 N48 . 1.333(8) ?
C60 O61 . 1.244(7) ?
C60 O62 . 1.294(7) ?
C60 O63 . 1.310(8) ?
C102 C101 . 1.400(15) ?
C101 N100 . 1.125(13) ?
N103 C104 . 1.082(12) ?
C104 C105 . 1.422(14) ?
